data_7712535
loop_
_publ_author_name
'Faustino, Leandro A.'
'Machado, Antonio'
'da Silva Maia, Pedro Ivo'
'Concepcion, Javier'
'Patrocinio, Antonio Otavio'

_publ_section_title
;
 Electrocatalytic properties of a novel ruthenium(II) terpyridine-based
 complex towards CO2 reduction
;
_journal_name_full 'Dalton Transactions'
_journal_paper_doi 10.1039/D3DT00121K
_journal_year 2023
_chemical_formula_moiety 'C22 H17 Cl N4 O2 Ru, 2(H2 O)'
_chemical_formula_sum 'C22 H21 Cl N4 O4 Ru'
_chemical_formula_weight 541.95
_space_group_crystal_system triclinic
_space_group_IT_number 2
_space_group_name_Hall '-P 1'
_space_group_name_H-M_alt 'P -1'
_atom_sites_solution_hydrogens mixed
_atom_sites_solution_primary direct
_audit_creation_date 2022-12-03
_audit_creation_method
;
Olex2 1.5
(compiled 2022.04.07 svn.rca3783a0 for OlexSys, GUI svn.r6498)
;
_audit_update_record
;
2022-12-03 deposited with the CCDC.	2023-03-07 downloaded from the CCDC.
;
_cell_angle_alpha 92.649(8)
_cell_angle_beta 99.764(7)
_cell_angle_gamma 98.885(7)
_cell_formula_units_Z 2
_cell_length_a 8.9094(8)
_cell_length_b 8.9354(9)
_cell_length_c 13.7859(13)
_cell_measurement_reflns_used 12719
_cell_measurement_temperature 200(2)
_cell_measurement_theta_max 29.55
_cell_measurement_theta_min 4.70
_cell_volume 1065.65(18)
_computing_cell_refinement 'STOE X-AREA'
_computing_data_collection 'STOE X-AREA'
_computing_data_reduction 'STOE X-RED'
_computing_molecular_graphics 'Olex2 1.5 (Dolomanov et al., 2009)'
_computing_publication_material 'Olex2 1.5 (Dolomanov et al., 2009)'
_computing_structure_refinement 'SHELXL 2016/4 (Sheldrick, 2015)'
_computing_structure_solution 'SHELXS-1997  (Sheldrick, 2008)'
_diffrn_ambient_temperature 200(2)
_diffrn_detector 'image plate (34 cm diameter)'
_diffrn_detector_area_resol_mean 6.67
_diffrn_detector_type STOE
_diffrn_measured_fraction_theta_full 0.986
_diffrn_measured_fraction_theta_max 0.985
_diffrn_measurement_details
;
 215 frames, detector distance = 100 mm
;
_diffrn_measurement_device '2-circle goniometer'
_diffrn_measurement_device_type 'STOE IPDS 2T'
_diffrn_measurement_method 'rotation method'
_diffrn_radiation_collimation '0.5 mm diameter, monocapillary'
_diffrn_radiation_monochromator 'plane graphite'
_diffrn_radiation_polarisn_norm 0
_diffrn_radiation_type 'Mo K\a'
_diffrn_radiation_wavelength 0.71073
_diffrn_reflns_av_R_equivalents 0.0440
_diffrn_reflns_av_unetI/netI 0.0556
_diffrn_reflns_Laue_measured_fraction_full 0.986
_diffrn_reflns_Laue_measured_fraction_max 0.985
_diffrn_reflns_limit_h_max 12
_diffrn_reflns_limit_h_min -12
_diffrn_reflns_limit_k_max 12
_diffrn_reflns_limit_k_min -12
_diffrn_reflns_limit_l_max 18
_diffrn_reflns_limit_l_min -17
_diffrn_reflns_number 11922
_diffrn_reflns_point_group_measured_fraction_full 0.986
_diffrn_reflns_point_group_measured_fraction_max 0.985
_diffrn_reflns_theta_full 25.242
_diffrn_reflns_theta_max 29.160
_diffrn_reflns_theta_min 4.762
_diffrn_source 'sealed X-ray tube, 12 x 0.4 mm long-fine focus'
_diffrn_source_current 40
_diffrn_source_power 2.00
_diffrn_source_voltage 50
_exptl_absorpt_coefficient_mu 0.899
_exptl_absorpt_correction_type none
_exptl_crystal_colour red
_exptl_crystal_colour_primary red
_exptl_crystal_density_diffrn 1.689
_exptl_crystal_description Plate
_exptl_crystal_F_000 548
_exptl_crystal_recrystallization_method 'Re-crystallisation from solvent: CH2Cl2 and MeOH'
_exptl_crystal_size_max 0.46
_exptl_crystal_size_mid 0.22
_exptl_crystal_size_min 0.04
_refine_diff_density_max 0.783
_refine_diff_density_min -0.957
_refine_diff_density_rms 0.089
_refine_ls_extinction_method none
_refine_ls_goodness_of_fit_ref 0.949
_refine_ls_hydrogen_treatment mixed
_refine_ls_matrix_type full
_refine_ls_number_parameters 305
_refine_ls_number_reflns 5673
_refine_ls_number_restraints 4
_refine_ls_restrained_S_all 0.949
_refine_ls_R_factor_all 0.0473
_refine_ls_R_factor_gt 0.0326
_refine_ls_shift/su_max 0.001
_refine_ls_shift/su_mean 0.000
_refine_ls_structure_factor_coef Fsqd
_refine_ls_weighting_details 'w=1/[\s^2^(Fo^2^)+(0.0383P)^2^] where P=(Fo^2^+2Fc^2^)/3'
_refine_ls_weighting_scheme calc
_refine_ls_wR_factor_gt 0.0695
_refine_ls_wR_factor_ref 0.0728
_reflns_Friedel_coverage 0.000
_reflns_number_gt 4518
_reflns_number_total 5673
_reflns_threshold_expression 'I > 2\s(I)'
_cod_data_source_file d3dt00121k2.cif
_cod_data_source_block pirutpi
_cod_database_code 7712535
_shelx_shelxl_version_number 2016/4
_shelx_space_group_comment
;
The symmetry employed for this shelxl refinement is uniquely defined
by the following loop, which should always be used as a source of
symmetry information in preference to the above space-group names.
They are only intended as comments.
;
_shelx_estimated_absorpt_t_max 0.965
_shelx_estimated_absorpt_t_min 0.682
_olex2_refinement_description
;
1. Fixed Uiso
 At 1.2 times of:
  All C(H) groups, All C(H,H) groups
2. Restrained distances
 H1SB-O1S
 0.9 with sigma of 0.02
 O1S-H1SA
 0.9 with sigma of 0.02
 H2SB-O2S
 0.9 with sigma of 0.02
 O2S-H2SA
 0.9 with sigma of 0.02
3.a Secondary CH2 refined with riding coordinates:
 C6(H6A,H6B)
3.b Aromatic/amide H refined with riding coordinates:
 C29(H29), C22(H22), C23(H23), C4(H4), C32(H32), C27(H27), C34(H34), C33(H33),
 C1(H1), C24(H24), C21(H21), C28(H28), C35(H35), C2(H2), C3(H3)
;
_olex2_submission_special_instructions 'No special instructions were received'

loop_
_space_group_symop_operation_xyz
'x, y, z'
'-x, -y, -z'

loop_
_atom_site_label
_atom_site_type_symbol
_atom_site_fract_x
_atom_site_fract_y
_atom_site_fract_z
_atom_site_U_iso_or_equiv
_atom_site_adp_type
_atom_site_occupancy
_atom_site_site_symmetry_order
_atom_site_calc_flag
_atom_site_refinement_flags_posn
_atom_site_refinement_flags_adp
_atom_site_refinement_flags_occupancy
_atom_site_disorder_assembly
_atom_site_disorder_group
Ru1 Ru 0.30454(2) 0.43664(2) 0.72784(2) 0.02038(6) Uani 1 1 d . . . . .
Cl1 Cl 0.40305(8) 0.60824(7) 0.61596(5) 0.03104(14) Uani 1 1 d . . . . .
O1 O 0.2294(2) 0.2976(2) 0.83294(12) 0.0282(4) Uani 1 1 d . . . . .
O2 O 0.0855(2) 0.1076(3) 0.88605(15) 0.0420(5) Uani 1 1 d . . . . .
N2 N 0.3459(2) 0.6016(2) 0.83043(15) 0.0234(4) Uani 1 1 d . . . . .
N4 N 0.2622(2) 0.2411(2) 0.62752(15) 0.0244(4) Uani 1 1 d . . . . .
C29 C 0.5099(3) 0.7367(3) 0.97112(19) 0.0298(6) Uani 1 1 d . . . . .
H29 H 0.603512 0.753721 1.014952 0.036 Uiso 1 1 calc R U . . .
C22 C -0.1541(3) 0.5432(3) 0.6158(2) 0.0374(7) Uani 1 1 d . . . . .
H22 H -0.235567 0.510979 0.563679 0.045 Uiso 1 1 calc R U . . .
C31 C 0.5881(3) 0.5232(3) 0.86982(18) 0.0256(5) Uani 1 1 d . . . . .
N1 N 0.5264(2) 0.4154(2) 0.79347(15) 0.0244(4) Uani 1 1 d . . . . .
N3 N 0.0989(2) 0.5193(2) 0.69942(15) 0.0242(4) Uani 1 1 d . . . . .
C30 C 0.4835(3) 0.6265(3) 0.89319(18) 0.0245(5) Uani 1 1 d . . . . .
C26 C 0.2320(3) 0.6822(3) 0.84076(18) 0.0253(5) Uani 1 1 d . . . . .
C6 C 0.0563(3) 0.1254(3) 0.7117(2) 0.0333(6) Uani 1 1 d . . . . .
H6A H -0.006405 0.026517 0.711783 0.040 Uiso 1 1 calc R U . . .
H6B H -0.012605 0.194635 0.686938 0.040 Uiso 1 1 calc R U . . .
C23 C -0.1633(3) 0.6571(4) 0.6851(2) 0.0372(7) Uani 1 1 d . . . . .
H23 H -0.252039 0.700985 0.681302 0.045 Uiso 1 1 calc R U . . .
C4 C 0.1624(4) -0.0238(3) 0.5881(2) 0.0393(7) Uani 1 1 d . . . . .
H4 H 0.098052 -0.110399 0.600468 0.047 Uiso 1 1 calc R U . . .
C32 C 0.7370(3) 0.5281(3) 0.9217(2) 0.0321(6) Uani 1 1 d . . . . .
H32 H 0.778090 0.602336 0.972858 0.039 Uiso 1 1 calc R U . . .
C27 C 0.2550(3) 0.7951(3) 0.9174(2) 0.0311(6) Uani 1 1 d . . . . .
H27 H 0.178188 0.852160 0.924814 0.037 Uiso 1 1 calc R U . . .
C34 C 0.7591(3) 0.3105(3) 0.8218(2) 0.0352(6) Uani 1 1 d . . . . .
H34 H 0.814809 0.236252 0.805132 0.042 Uiso 1 1 calc R U . . .
C33 C 0.8232(3) 0.4215(4) 0.8965(2) 0.0372(7) Uani 1 1 d . . . . .
H33 H 0.923798 0.424483 0.929620 0.045 Uiso 1 1 calc R U . . .
C1 C 0.3481(3) 0.2318(3) 0.55620(19) 0.0287(5) Uani 1 1 d . . . . .
H1 H 0.412418 0.318938 0.544692 0.034 Uiso 1 1 calc R U . . .
C24 C -0.0382(3) 0.7043(3) 0.7602(2) 0.0320(6) Uani 1 1 d . . . . .
H24 H -0.041643 0.781659 0.806873 0.038 Uiso 1 1 calc R U . . .
C21 C -0.0223(3) 0.4786(3) 0.62537(19) 0.0297(5) Uani 1 1 d . . . . .
H21 H -0.016750 0.402841 0.578183 0.036 Uiso 1 1 calc R U . . .
C28 C 0.3957(3) 0.8208(3) 0.9829(2) 0.0324(6) Uani 1 1 d . . . . .
H28 H 0.412691 0.895041 1.034864 0.039 Uiso 1 1 calc R U . . .
C5 C 0.1659(3) 0.1130(3) 0.64082(19) 0.0291(5) Uani 1 1 d . . . . .
C35 C 0.6109(3) 0.3111(3) 0.7720(2) 0.0298(5) Uani 1 1 d . . . . .
H35 H 0.568206 0.235998 0.721688 0.036 Uiso 1 1 calc R U . . .
C7 C 0.1295(3) 0.1795(3) 0.8175(2) 0.0294(5) Uani 1 1 d . . . . .
C25 C 0.0922(3) 0.6364(3) 0.76564(18) 0.0262(5) Uani 1 1 d . . . . .
C2 C 0.3451(4) 0.0996(3) 0.4996(2) 0.0368(6) Uani 1 1 d . . . . .
H2 H 0.403962 0.099104 0.449977 0.044 Uiso 1 1 calc R U . . .
C3 C 0.2536(4) -0.0319(4) 0.5176(2) 0.0430(7) Uani 1 1 d . . . . .
H3 H 0.253727 -0.123680 0.482970 0.052 Uiso 1 1 calc R U . . .
O2S O 0.5734(5) 0.9411(3) 0.7432(2) 0.0793(10) Uani 1 1 d D . . . .
O1S O 0.1872(3) 0.0680(3) 1.08916(18) 0.0501(6) Uani 1 1 d D . . . .
H1SA H 0.112(4) -0.008(4) 1.095(3) 0.070(13) Uiso 1 1 d D . . . .
H1SB H 0.166(5) 0.095(5) 1.0272(18) 0.073(13) Uiso 1 1 d D . . . .
H2SA H 0.522(5) 0.847(3) 0.723(4) 0.093(17) Uiso 1 1 d D . . . .
H2SB H 0.641(5) 0.927(6) 0.797(3) 0.089(17) Uiso 1 1 d D . . . .

loop_
_atom_site_aniso_label
_atom_site_aniso_U_11
_atom_site_aniso_U_22
_atom_site_aniso_U_33
_atom_site_aniso_U_23
_atom_site_aniso_U_13
_atom_site_aniso_U_12
Ru1 0.01793(9) 0.02322(10) 0.02055(9) 0.00331(6) 0.00389(6) 0.00414(6)
Cl1 0.0328(3) 0.0311(3) 0.0294(3) 0.0073(2) 0.0087(3) 0.0008(3)
O1 0.0298(9) 0.0305(9) 0.0244(9) 0.0069(7) 0.0076(7) 0.0008(8)
O2 0.0396(12) 0.0494(12) 0.0379(11) 0.0179(9) 0.0125(9) -0.0006(10)
N2 0.0219(10) 0.0248(10) 0.0241(10) 0.0052(8) 0.0062(8) 0.0028(8)
N4 0.0230(10) 0.0247(10) 0.0254(10) 0.0027(8) 0.0034(8) 0.0045(8)
C29 0.0294(13) 0.0315(13) 0.0250(12) 0.0026(10) 0.0021(10) -0.0032(11)
C22 0.0258(14) 0.0473(17) 0.0382(15) 0.0124(13) -0.0008(11) 0.0076(13)
C31 0.0200(12) 0.0303(13) 0.0256(12) 0.0085(10) 0.0032(9) 0.0006(10)
N1 0.0199(10) 0.0301(10) 0.0235(10) 0.0056(8) 0.0040(8) 0.0041(8)
N3 0.0214(10) 0.0286(10) 0.0234(10) 0.0052(8) 0.0051(8) 0.0043(8)
C30 0.0233(12) 0.0235(11) 0.0256(11) 0.0051(9) 0.0037(9) 0.0002(9)
C26 0.0267(13) 0.0258(12) 0.0257(11) 0.0049(9) 0.0081(10) 0.0071(10)
C6 0.0281(13) 0.0357(14) 0.0353(14) 0.0055(11) 0.0081(11) -0.0005(11)
C23 0.0248(13) 0.0469(17) 0.0452(16) 0.0170(14) 0.0087(12) 0.0156(12)
C4 0.0417(17) 0.0287(14) 0.0448(16) 0.0008(12) 0.0080(13) -0.0020(12)
C32 0.0225(12) 0.0362(14) 0.0348(14) 0.0076(11) -0.0003(10) 0.0006(11)
C27 0.0348(14) 0.0270(12) 0.0332(13) 0.0016(10) 0.0086(11) 0.0080(11)
C34 0.0293(14) 0.0416(16) 0.0398(15) 0.0102(12) 0.0087(12) 0.0168(12)
C33 0.0197(13) 0.0499(17) 0.0415(15) 0.0137(13) 0.0014(11) 0.0055(12)
C1 0.0305(13) 0.0313(13) 0.0274(12) 0.0062(10) 0.0080(10) 0.0101(11)
C24 0.0298(14) 0.0336(14) 0.0376(14) 0.0093(11) 0.0103(11) 0.0137(11)
C21 0.0255(13) 0.0352(14) 0.0279(12) 0.0068(10) 0.0024(10) 0.0051(11)
C28 0.0397(15) 0.0270(13) 0.0294(13) 0.0000(10) 0.0095(11) -0.0006(11)
C5 0.0261(13) 0.0293(13) 0.0311(13) 0.0019(10) 0.0049(10) 0.0024(10)
C35 0.0271(13) 0.0323(13) 0.0332(13) 0.0062(11) 0.0084(11) 0.0109(11)
C7 0.0240(12) 0.0311(13) 0.0366(14) 0.0114(11) 0.0089(11) 0.0090(10)
C25 0.0259(12) 0.0288(12) 0.0269(12) 0.0069(10) 0.0082(10) 0.0088(10)
C2 0.0458(17) 0.0396(15) 0.0298(14) 0.0024(11) 0.0107(12) 0.0173(13)
C3 0.0509(19) 0.0360(15) 0.0416(16) -0.0081(13) 0.0060(14) 0.0115(14)
O2S 0.113(3) 0.0492(16) 0.0626(19) 0.0039(14) -0.0053(18) -0.0036(17)
O1S 0.0463(14) 0.0548(14) 0.0454(13) 0.0015(11) 0.0129(11) -0.0075(11)

loop_
_atom_type_symbol
_atom_type_description
_atom_type_scat_dispersion_real
_atom_type_scat_dispersion_imag
_atom_type_scat_source
C C 0.0033 0.0016 'International Tables Vol C Tables 4.2.6.8 and 6.1.1.4'
H H 0.0000 0.0000 'International Tables Vol C Tables 4.2.6.8 and 6.1.1.4'
Cl Cl 0.1484 0.1585 'International Tables Vol C Tables 4.2.6.8 and 6.1.1.4'
N N 0.0061 0.0033 'International Tables Vol C Tables 4.2.6.8 and 6.1.1.4'
O O 0.0106 0.0060 'International Tables Vol C Tables 4.2.6.8 and 6.1.1.4'
Ru Ru -1.2594 0.8363 'International Tables Vol C Tables 4.2.6.8 and 6.1.1.4'

loop_
_geom_angle_atom_site_label_1
_geom_angle_atom_site_label_2
_geom_angle_atom_site_label_3
_geom_angle
_geom_angle_site_symmetry_1
_geom_angle_site_symmetry_3
_geom_angle_publ_flag
O1 Ru1 Cl1 175.95(5) . . ?
O1 Ru1 N4 88.19(7) . . ?
N2 Ru1 Cl1 89.93(6) . . ?
N2 Ru1 O1 86.50(8) . . ?
N2 Ru1 N4 174.12(8) . . ?
N2 Ru1 N1 79.83(9) . . ?
N2 Ru1 N3 80.27(9) . . ?
N4 Ru1 Cl1 95.30(6) . . ?
N1 Ru1 Cl1 91.02(6) . . ?
N1 Ru1 O1 86.49(7) . . ?
N1 Ru1 N4 97.33(8) . . ?
N3 Ru1 Cl1 88.58(6) . . ?
N3 Ru1 O1 92.68(7) . . ?
N3 Ru1 N4 102.51(8) . . ?
N3 Ru1 N1 160.10(8) . . ?
C7 O1 Ru1 127.00(17) . . ?
C30 N2 Ru1 119.32(18) . . ?
C26 N2 Ru1 118.55(17) . . ?
C26 N2 C30 122.0(2) . . ?
C1 N4 Ru1 120.36(17) . . ?
C1 N4 C5 117.1(2) . . ?
C5 N4 Ru1 121.86(17) . . ?
C30 C29 H29 120.4 . . ?
C28 C29 H29 120.4 . . ?
C28 C29 C30 119.3(3) . . ?
C23 C22 H22 120.6 . . ?
C21 C22 H22 120.6 . . ?
C21 C22 C23 118.8(3) . . ?
N1 C31 C30 115.0(2) . . ?
N1 C31 C32 121.2(3) . . ?
C32 C31 C30 123.9(2) . . ?
C31 N1 Ru1 113.02(17) . . ?
C35 N1 Ru1 128.49(18) . . ?
C35 N1 C31 118.5(2) . . ?
C21 N3 Ru1 129.60(19) . . ?
C21 N3 C25 117.6(2) . . ?
C25 N3 Ru1 112.78(16) . . ?
N2 C30 C29 119.8(3) . . ?
N2 C30 C31 112.8(2) . . ?
C29 C30 C31 127.4(2) . . ?
N2 C26 C27 119.9(2) . . ?
N2 C26 C25 113.2(2) . . ?
C27 C26 C25 126.9(2) . . ?
H6A C6 H6B 107.4 . . ?
C5 C6 H6A 108.2 . . ?
C5 C6 H6B 108.2 . . ?
C5 C6 C7 116.2(2) . . ?
C7 C6 H6A 108.2 . . ?
C7 C6 H6B 108.2 . . ?
C22 C23 H23 120.6 . . ?
C24 C23 C22 118.8(3) . . ?
C24 C23 H23 120.6 . . ?
C5 C4 H4 119.9 . . ?
C3 C4 H4 119.9 . . ?
C3 C4 C5 120.3(3) . . ?
C31 C32 H32 120.4 . . ?
C33 C32 C31 119.2(3) . . ?
C33 C32 H32 120.4 . . ?
C26 C27 H27 120.7 . . ?
C26 C27 C28 118.6(3) . . ?
C28 C27 H27 120.7 . . ?
C33 C34 H34 120.5 . . ?
C33 C34 C35 119.0(3) . . ?
C35 C34 H34 120.5 . . ?
C32 C33 H33 120.2 . . ?
C34 C33 C32 119.5(3) . . ?
C34 C33 H33 120.2 . . ?
N4 C1 H1 118.3 . . ?
N4 C1 C2 123.4(2) . . ?
C2 C1 H1 118.3 . . ?
C23 C24 H24 120.1 . . ?
C25 C24 C23 119.9(3) . . ?
C25 C24 H24 120.1 . . ?
C22 C21 H21 118.3 . . ?
N3 C21 C22 123.5(3) . . ?
N3 C21 H21 118.3 . . ?
C29 C28 C27 120.5(3) . . ?
C29 C28 H28 119.7 . . ?
C27 C28 H28 119.7 . . ?
N4 C5 C6 117.8(2) . . ?
N4 C5 C4 121.7(2) . . ?
C4 C5 C6 120.4(2) . . ?
N1 C35 C34 122.6(3) . . ?
N1 C35 H35 118.7 . . ?
C34 C35 H35 118.7 . . ?
O1 C7 C6 118.5(2) . . ?
O2 C7 O1 122.4(3) . . ?
O2 C7 C6 119.0(2) . . ?
N3 C25 C26 115.0(2) . . ?
N3 C25 C24 121.3(2) . . ?
C24 C25 C26 123.7(2) . . ?
C1 C2 H2 120.5 . . ?
C1 C2 C3 119.1(3) . . ?
C3 C2 H2 120.5 . . ?
C4 C3 C2 118.3(3) . . ?
C4 C3 H3 120.8 . . ?
C2 C3 H3 120.8 . . ?
H2SA O2S H2SB 104(4) . . ?
H1SA O1S H1SB 107(4) . . ?

loop_
_geom_bond_atom_site_label_1
_geom_bond_atom_site_label_2
_geom_bond_distance
_geom_bond_site_symmetry_2
_geom_bond_publ_flag
Ru1 Cl1 2.4005(6) . ?
Ru1 O1 2.0805(16) . ?
Ru1 N2 1.942(2) . ?
Ru1 N4 2.123(2) . ?
Ru1 N1 2.070(2) . ?
Ru1 N3 2.063(2) . ?
O1 C7 1.256(3) . ?
O2 C7 1.250(3) . ?
N2 C30 1.356(3) . ?
N2 C26 1.354(3) . ?
N4 C1 1.351(3) . ?
N4 C5 1.360(3) . ?
C29 H29 0.9300 . ?
C29 C30 1.387(4) . ?
C29 C28 1.381(4) . ?
C22 H22 0.9300 . ?
C22 C23 1.385(5) . ?
C22 C21 1.376(4) . ?
C31 N1 1.373(3) . ?
C31 C30 1.471(4) . ?
C31 C32 1.390(4) . ?
N1 C35 1.338(3) . ?
N3 C21 1.346(3) . ?
N3 C25 1.371(3) . ?
C26 C27 1.393(4) . ?
C26 C25 1.469(4) . ?
C6 H6A 0.9700 . ?
C6 H6B 0.9700 . ?
C6 C5 1.506(4) . ?
C6 C7 1.517(4) . ?
C23 H23 0.9300 . ?
C23 C24 1.384(4) . ?
C4 H4 0.9300 . ?
C4 C5 1.386(4) . ?
C4 C3 1.375(4) . ?
C32 H32 0.9300 . ?
C32 C33 1.380(4) . ?
C27 H27 0.9300 . ?
C27 C28 1.395(4) . ?
C34 H34 0.9300 . ?
C34 C33 1.379(4) . ?
C34 C35 1.382(4) . ?
C33 H33 0.9300 . ?
C1 H1 0.9300 . ?
C1 C2 1.379(4) . ?
C24 H24 0.9300 . ?
C24 C25 1.384(4) . ?
C21 H21 0.9300 . ?
C28 H28 0.9300 . ?
C35 H35 0.9300 . ?
C2 H2 0.9300 . ?
C2 C3 1.381(4) . ?
C3 H3 0.9300 . ?
O2S H2SA 0.900(19) . ?
O2S H2SB 0.898(19) . ?
O1S H1SA 0.897(19) . ?
O1S H1SB 0.897(19) . ?

loop_
_geom_hbond_atom_site_label_D
_geom_hbond_atom_site_label_H
_geom_hbond_atom_site_label_A
_geom_hbond_distance_DH
_geom_hbond_distance_HA
_geom_hbond_distance_DA
_geom_hbond_angle_DHA
_geom_hbond_site_symmetry_A
O2S H2SB O1S_$2 0.898(19) 1.99(2) 2.881(4) 169(5) 2_667
O1S H1SA O2_$1 0.897(19) 1.91(2) 2.763(3) 159(4) 2_557
O1S H1SB O2 0.897(19) 1.97(2) 2.849(3) 166(4) .
O2S H2SA Cl1 0.900(19) 2.52(2) 3.383(3) 162(4) .

loop_
_geom_torsion_atom_site_label_1
_geom_torsion_atom_site_label_2
_geom_torsion_atom_site_label_3
_geom_torsion_atom_site_label_4
_geom_torsion
_geom_torsion_site_symmetry_1
_geom_torsion_site_symmetry_2
_geom_torsion_site_symmetry_3
_geom_torsion_site_symmetry_4
_geom_torsion_publ_flag
Ru1 O1 C7 O2 -175.9(2) . . . . ?
Ru1 O1 C7 C6 2.0(3) . . . . ?
Ru1 N2 C30 C29 -175.28(17) . . . . ?
Ru1 N2 C30 C31 2.6(3) . . . . ?
Ru1 N2 C26 C27 176.10(18) . . . . ?
Ru1 N2 C26 C25 -3.7(3) . . . . ?
Ru1 N4 C1 C2 168.7(2) . . . . ?
Ru1 N4 C5 C6 16.5(3) . . . . ?
Ru1 N4 C5 C4 -166.4(2) . . . . ?
Ru1 N1 C35 C34 179.68(19) . . . . ?
Ru1 N3 C21 C22 179.44(19) . . . . ?
Ru1 N3 C25 C26 1.7(2) . . . . ?
Ru1 N3 C25 C24 -178.40(18) . . . . ?
N2 C26 C27 C28 -0.8(4) . . . . ?
N2 C26 C25 N3 1.1(3) . . . . ?
N2 C26 C25 C24 -178.8(2) . . . . ?
N4 C1 C2 C3 -1.9(5) . . . . ?
C22 C23 C24 C25 -0.9(4) . . . . ?
C31 N1 C35 C34 -2.0(4) . . . . ?
C31 C32 C33 C34 -1.3(4) . . . . ?
N1 C31 C30 N2 -3.6(3) . . . . ?
N1 C31 C30 C29 174.1(2) . . . . ?
N1 C31 C32 C33 -0.7(4) . . . . ?
C30 N2 C26 C27 0.3(3) . . . . ?
C30 N2 C26 C25 -179.5(2) . . . . ?
C30 C29 C28 C27 0.2(4) . . . . ?
C30 C31 N1 Ru1 2.9(2) . . . . ?
C30 C31 N1 C35 -175.7(2) . . . . ?
C30 C31 C32 C33 177.1(2) . . . . ?
C26 N2 C30 C29 0.5(3) . . . . ?
C26 N2 C30 C31 178.3(2) . . . . ?
C26 C27 C28 C29 0.6(4) . . . . ?
C23 C22 C21 N3 0.5(4) . . . . ?
C23 C24 C25 N3 -1.8(4) . . . . ?
C23 C24 C25 C26 178.1(2) . . . . ?
C32 C31 N1 Ru1 -179.06(18) . . . . ?
C32 C31 N1 C35 2.3(3) . . . . ?
C32 C31 C30 N2 178.5(2) . . . . ?
C32 C31 C30 C29 -3.9(4) . . . . ?
C27 C26 C25 N3 -178.7(2) . . . . ?
C27 C26 C25 C24 1.4(4) . . . . ?
C33 C34 C35 N1 0.0(4) . . . . ?
C1 N4 C5 C6 -173.2(2) . . . . ?
C1 N4 C5 C4 3.9(4) . . . . ?
C1 C2 C3 C4 3.5(5) . . . . ?
C21 C22 C23 C24 1.6(4) . . . . ?
C21 N3 C25 C26 -176.1(2) . . . . ?
C21 N3 C25 C24 3.8(3) . . . . ?
C28 C29 C30 N2 -0.7(4) . . . . ?
C28 C29 C30 C31 -178.3(2) . . . . ?
C5 N4 C1 C2 -1.8(4) . . . . ?
C5 C6 C7 O1 50.0(4) . . . . ?
C5 C6 C7 O2 -132.0(3) . . . . ?
C5 C4 C3 C2 -1.5(5) . . . . ?
C35 C34 C33 C32 1.7(4) . . . . ?
C7 C6 C5 N4 -59.7(3) . . . . ?
C7 C6 C5 C4 123.1(3) . . . . ?
C25 N3 C21 C22 -3.2(4) . . . . ?
C25 C26 C27 C28 178.9(2) . . . . ?
C3 C4 C5 N4 -2.4(5) . . . . ?
C3 C4 C5 C6 174.7(3) . . . . ?
